data_7100985
loop_
_publ_author_name
'Danopoulos, Andreas A.'
'Wright, Joseph A.'
'Motherwell, Willam B.'

_publ_section_title
;
Molecular N2 complexes of iron stabilised by
N-heterocyclic 'pincer' dicarbene ligands
;
_journal_name_full 'Chemical Communications'
_journal_paper_doi 10.1039/b415562a
_journal_year 2005
_chemical_formula_moiety 'C37 H45 Fe N7'
_chemical_formula_sum 'C37 H45 Fe N7'
_chemical_formula_weight 643.65
_space_group_IT_number 15
_symmetry_cell_setting monoclinic
_symmetry_space_group_name_Hall '-C 2yc'
_symmetry_space_group_name_H-M 'C 1 2/c 1'
_cell_angle_alpha 90.00
_cell_angle_beta 92.3(2)
_cell_angle_gamma 90.00
_cell_formula_units_Z 8
_cell_length_a 31.84(5)
_cell_length_b 8.911(12)
_cell_length_c 23.56(5)
_cell_measurement_temperature 120(2)
_cell_volume 6679(20)
_diffrn_ambient_temperature 120(2)
_exptl_crystal_density_diffrn 1.280
_cod_original_sg_symbol_H-M 'C 2/c'
_cod_database_code 7100985

loop_
_symmetry_equiv_pos_as_xyz
'x, y, z'
'-x, y, -z+1/2'
'x+1/2, y+1/2, z'
'-x+1/2, y+1/2, -z+1/2'
'-x, -y, -z'
'x, -y, z-1/2'
'-x+1/2, -y+1/2, -z'
'x+1/2, -y+1/2, z-1/2'

loop_
_atom_site_label
_atom_site_type_symbol
_atom_site_fract_x
_atom_site_fract_y
_atom_site_fract_z
_atom_site_U_iso_or_equiv
_atom_site_adp_type
_atom_site_occupancy
_atom_site_symmetry_multiplicity
_atom_site_calc_flag
_atom_site_refinement_flags
_atom_site_disorder_assembly
_atom_site_disorder_group
C1 C 0.29728(13) 0.1149(4) -0.03973(19) 0.0231(10) Uani 1 1 d . . .
C2 C 0.35868(13) 0.2623(5) -0.04697(19) 0.0245(10) Uani 1 1 d . . .
C3 C 0.36497(13) 0.2521(5) -0.14350(18) 0.0299(11) Uani 1 1 d . . .
H3 H 0.3756 0.2708 -0.1799 0.036 Uiso 1 1 calc R . .
C4 C 0.33162(14) 0.1673(5) -0.1331(2) 0.0293(11) Uani 1 1 d . . .
H4 H 0.3144 0.1132 -0.1599 0.035 Uiso 1 1 calc R . .
C5 C 0.41518(14) 0.4184(5) -0.09078(18) 0.0254(11) Uani 1 1 d . . .
C6 C 0.40379(14) 0.5701(5) -0.09179(19) 0.0286(11) Uani 1 1 d . . .
C7 C 0.43662(15) 0.6731(5) -0.0951(2) 0.0370(13) Uani 1 1 d . . .
H7 H 0.4304 0.7774 -0.0963 0.044 Uiso 1 1 calc R . .
C8 C 0.47761(15) 0.6272(6) -0.0967(2) 0.0434(14) Uani 1 1 d . . .
H8 H 0.4993 0.6997 -0.0994 0.052 Uiso 1 1 calc R . .
C9 C 0.48764(15) 0.4772(6) -0.0946(2) 0.0391(13) Uani 1 1 d . . .
H9 H 0.5163 0.4474 -0.0952 0.047 Uiso 1 1 calc R . .
C10 C 0.45668(14) 0.3690(5) -0.09161(19) 0.0287(11) Uani 1 1 d . . .
C11 C 0.46778(15) 0.2036(5) -0.0895(2) 0.0391(13) Uani 1 1 d . . .
H11 H 0.4442 0.1492 -0.0716 0.047 Uiso 1 1 calc R . .
C12 C 0.50820(16) 0.1707(6) -0.0541(2) 0.0528(16) Uani 1 1 d . . .
H12A H 0.5323 0.2133 -0.0731 0.079 Uiso 1 1 calc R . .
H12B H 0.5119 0.0619 -0.0503 0.079 Uiso 1 1 calc R . .
H12C H 0.5063 0.2158 -0.0164 0.079 Uiso 1 1 calc R . .
C13 C 0.47174(16) 0.1420(6) -0.1499(2) 0.0506(15) Uani 1 1 d . . .
H13A H 0.4455 0.1600 -0.1720 0.076 Uiso 1 1 calc R . .
H13B H 0.4774 0.0339 -0.1481 0.076 Uiso 1 1 calc R . .
H13C H 0.4949 0.1928 -0.1682 0.076 Uiso 1 1 calc R . .
C14 C 0.35813(14) 0.6193(5) -0.0909(2) 0.0312(12) Uani 1 1 d . . .
H14 H 0.3432 0.5467 -0.0664 0.037 Uiso 1 1 calc R . .
C15 C 0.33633(15) 0.6146(6) -0.1499(2) 0.0441(14) Uani 1 1 d . . .
H15A H 0.3517 0.6779 -0.1760 0.066 Uiso 1 1 calc R . .
H15B H 0.3075 0.6517 -0.1476 0.066 Uiso 1 1 calc R . .
H15C H 0.3358 0.5110 -0.1639 0.066 Uiso 1 1 calc R . .
C16 C 0.35318(16) 0.7758(5) -0.0649(2) 0.0510(15) Uani 1 1 d . . .
H16A H 0.3689 0.7805 -0.0283 0.076 Uiso 1 1 calc R . .
H16B H 0.3234 0.7954 -0.0591 0.076 Uiso 1 1 calc R . .
H16C H 0.3641 0.8514 -0.0906 0.076 Uiso 1 1 calc R . .
C17 C 0.26374(13) 0.0236(5) -0.0555(2) 0.0284(11) Uani 1 1 d . . .
H17 H 0.2588 -0.0060 -0.0939 0.034 Uiso 1 1 calc R . .
C18 C 0.23730(14) -0.0238(5) -0.0131(2) 0.0304(12) Uani 1 1 d . . .
H18 H 0.2138 -0.0862 -0.0224 0.036 Uiso 1 1 calc R . .
C19 C 0.24554(13) 0.0212(5) 0.0431(2) 0.0276(11) Uani 1 1 d . . .
H19 H 0.2282 -0.0119 0.0725 0.033 Uiso 1 1 calc R . .
C20 C 0.27904(13) 0.1137(5) 0.05484(19) 0.0232(10) Uani 1 1 d . . .
C21 C 0.32939(13) 0.2589(4) 0.10696(17) 0.0224(10) Uani 1 1 d . . .
C22 C 0.29817(13) 0.2572(5) 0.1939(2) 0.0309(11) Uani 1 1 d . . .
H22 H 0.2934 0.2784 0.2326 0.037 Uiso 1 1 calc R . .
C23 C 0.27380(14) 0.1734(5) 0.1594(2) 0.0287(11) Uani 1 1 d . . .
H23 H 0.2487 0.1230 0.1687 0.034 Uiso 1 1 calc R . .
C24 C 0.36656(14) 0.3939(5) 0.18816(18) 0.0256(11) Uani 1 1 d . . .
C25 C 0.40082(15) 0.3161(5) 0.2121(2) 0.0315(12) Uani 1 1 d . . .
C26 C 0.43351(15) 0.3994(6) 0.2373(2) 0.0412(14) Uani 1 1 d . . .
H26 H 0.4570 0.3493 0.2546 0.049 Uiso 1 1 calc R . .
C27 C 0.43210(16) 0.5526(6) 0.2374(2) 0.0422(14) Uani 1 1 d . . .
H27 H 0.4546 0.6078 0.2549 0.051 Uiso 1 1 calc R . .
C28 C 0.39801(16) 0.6287(6) 0.2122(2) 0.0402(13) Uani 1 1 d . . .
H28 H 0.3980 0.7354 0.2117 0.048 Uiso 1 1 calc R . .
C29 C 0.36379(14) 0.5509(5) 0.18753(19) 0.0296(11) Uani 1 1 d . . .
C30 C 0.32567(15) 0.6313(5) 0.1623(2) 0.0343(12) Uani 1 1 d . . .
H30 H 0.3136 0.5679 0.1306 0.041 Uiso 1 1 calc R . .
C31 C 0.29160(16) 0.6494(6) 0.2063(2) 0.0481(15) Uani 1 1 d . . .
H31A H 0.2817 0.5502 0.2177 0.072 Uiso 1 1 calc R . .
H31B H 0.2680 0.7071 0.1896 0.072 Uiso 1 1 calc R . .
H31C H 0.3034 0.7026 0.2397 0.072 Uiso 1 1 calc R . .
C32 C 0.33542(18) 0.7857(5) 0.1377(2) 0.0550(16) Uani 1 1 d . . .
H32A H 0.3432 0.8549 0.1687 0.083 Uiso 1 1 calc R . .
H32B H 0.3105 0.8241 0.1166 0.083 Uiso 1 1 calc R . .
H32C H 0.3588 0.7770 0.1120 0.083 Uiso 1 1 calc R . .
C33 C 0.40246(15) 0.1453(5) 0.2108(2) 0.0345(12) Uani 1 1 d . . .
H33 H 0.3852 0.1111 0.1769 0.041 Uiso 1 1 calc R . .
C34 C 0.38297(16) 0.0768(5) 0.2638(2) 0.0435(14) Uani 1 1 d . . .
H34A H 0.3995 0.1070 0.2979 0.065 Uiso 1 1 calc R . .
H34B H 0.3830 -0.0329 0.2607 0.065 Uiso 1 1 calc R . .
H34C H 0.3540 0.1127 0.2665 0.065 Uiso 1 1 calc R . .
C35 C 0.44659(16) 0.0821(6) 0.2057(2) 0.0527(16) Uani 1 1 d . . .
H35A H 0.4598 0.1283 0.1732 0.079 Uiso 1 1 calc R . .
H35B H 0.4450 -0.0268 0.2002 0.079 Uiso 1 1 calc R . .
H35C H 0.4634 0.1041 0.2405 0.079 Uiso 1 1 calc R . .
C36 C 0.39582(14) 0.0891(5) 0.0475(2) 0.0371(13) Uani 1 1 d . . .
H36A H 0.3911 0.0257 0.0812 0.045 Uiso 1 1 calc R . .
H36B H 0.4029 0.0311 0.0133 0.045 Uiso 1 1 calc R . .
C37 C 0.41758(15) 0.2212(6) 0.0570(2) 0.0415(13) Uani 1 1 d . . .
H37A H 0.4387 0.2478 0.0290 0.050 Uiso 1 1 calc R . .
H37B H 0.4269 0.2424 0.0968 0.050 Uiso 1 1 calc R . .
Fe1 Fe 0.355457(19) 0.27101(7) 0.03471(3) 0.02403(19) Uani 1 1 d . . .
N1 N 0.37353(13) 0.4638(5) 0.04322(16) 0.0361(10) Uani 1 1 d . . .
N2 N 0.38736(15) 0.5788(5) 0.04892(18) 0.0501(13) Uani 1 1 d . . .
N3 N 0.30560(11) 0.1619(4) 0.01471(16) 0.0229(9) Uani 1 1 d . . .
N4 N 0.32733(11) 0.1748(4) -0.07437(15) 0.0246(9) Uani 1 1 d . . .
N5 N 0.38160(11) 0.3090(4) -0.09217(15) 0.0248(9) Uani 1 1 d . . .
N6 N 0.29235(11) 0.1740(4) 0.10676(15) 0.0239(9) Uani 1 1 d . . .
N7 N 0.33215(10) 0.3089(4) 0.16321(15) 0.0239(9) Uani 1 1 d . . .

loop_
_atom_site_aniso_label
_atom_site_aniso_U_11
_atom_site_aniso_U_22
_atom_site_aniso_U_33
_atom_site_aniso_U_23
_atom_site_aniso_U_13
_atom_site_aniso_U_12
C1 0.023(3) 0.024(2) 0.022(3) 0.000(2) 0.000(2) 0.005(2)
C2 0.022(2) 0.027(2) 0.025(3) -0.001(2) 0.002(2) 0.004(2)
C3 0.034(3) 0.043(3) 0.013(2) 0.000(2) 0.005(2) -0.005(2)
C4 0.033(3) 0.036(3) 0.019(3) -0.008(2) 0.004(2) 0.003(2)
C5 0.027(3) 0.038(3) 0.011(2) 0.001(2) 0.003(2) -0.007(2)
C6 0.029(3) 0.034(3) 0.022(3) 0.003(2) -0.001(2) -0.004(2)
C7 0.043(3) 0.038(3) 0.030(3) 0.004(2) -0.002(2) -0.005(3)
C8 0.027(3) 0.062(4) 0.042(4) 0.001(3) -0.001(3) -0.017(3)
C9 0.023(3) 0.061(4) 0.033(3) -0.001(3) 0.004(2) -0.001(3)
C10 0.025(3) 0.041(3) 0.020(3) -0.001(2) 0.005(2) 0.000(2)
C11 0.032(3) 0.051(3) 0.035(3) 0.002(3) 0.009(2) 0.011(2)
C12 0.048(4) 0.068(4) 0.042(4) 0.008(3) -0.004(3) 0.021(3)
C13 0.047(3) 0.055(3) 0.050(4) -0.005(3) -0.001(3) 0.016(3)
C14 0.032(3) 0.030(3) 0.031(3) 0.006(2) 0.003(2) -0.001(2)
C15 0.035(3) 0.054(3) 0.044(4) 0.016(3) -0.001(3) 0.003(3)
C16 0.058(4) 0.039(3) 0.056(4) 0.006(3) 0.012(3) 0.010(3)
C17 0.029(3) 0.030(3) 0.026(3) -0.005(2) -0.005(2) 0.000(2)
C18 0.021(3) 0.032(3) 0.038(3) 0.002(2) -0.001(2) -0.008(2)
C19 0.022(3) 0.029(3) 0.031(3) 0.005(2) -0.002(2) -0.003(2)
C20 0.020(2) 0.026(2) 0.025(3) 0.000(2) 0.004(2) 0.002(2)
C21 0.028(2) 0.021(2) 0.018(2) -0.0012(19) -0.0017(19) 0.001(2)
C22 0.028(3) 0.040(3) 0.025(3) 0.006(2) 0.010(2) 0.005(2)
C23 0.022(3) 0.041(3) 0.024(3) 0.003(2) 0.006(2) -0.004(2)
C24 0.029(3) 0.035(3) 0.014(3) -0.002(2) 0.006(2) -0.006(2)
C25 0.033(3) 0.044(3) 0.017(3) -0.001(2) 0.001(2) 0.003(2)
C26 0.029(3) 0.059(4) 0.036(3) -0.014(3) -0.004(2) 0.004(3)
C27 0.035(3) 0.054(4) 0.038(4) -0.020(3) 0.003(3) -0.017(3)
C28 0.042(3) 0.040(3) 0.038(3) -0.015(3) 0.003(3) -0.006(3)
C29 0.034(3) 0.035(3) 0.020(3) -0.005(2) 0.008(2) -0.001(2)
C30 0.048(3) 0.032(3) 0.023(3) -0.004(2) -0.003(2) 0.005(2)
C31 0.047(3) 0.055(3) 0.042(4) -0.002(3) 0.001(3) 0.015(3)
C32 0.080(4) 0.037(3) 0.048(4) 0.003(3) 0.007(3) 0.012(3)
C33 0.038(3) 0.037(3) 0.029(3) 0.004(2) 0.003(2) 0.007(2)
C34 0.055(4) 0.040(3) 0.035(3) 0.001(2) 0.007(3) 0.006(3)
C35 0.049(4) 0.057(4) 0.053(4) 0.016(3) 0.011(3) 0.025(3)
C36 0.032(3) 0.039(3) 0.040(3) 0.003(2) 0.003(3) 0.008(2)
C37 0.034(3) 0.068(4) 0.023(3) 0.000(3) 0.002(2) 0.005(3)
Fe1 0.0254(4) 0.0274(4) 0.0192(4) -0.0006(3) 0.0007(3) -0.0024(3)
N1 0.044(3) 0.041(3) 0.023(3) -0.002(2) 0.010(2) -0.005(2)
N2 0.077(4) 0.042(3) 0.032(3) -0.008(2) 0.012(2) -0.021(3)
N3 0.026(2) 0.024(2) 0.020(2) -0.0022(16) 0.0031(17) 0.0007(16)
N4 0.027(2) 0.030(2) 0.017(2) 0.0002(17) 0.0001(17) 0.0007(17)
N5 0.024(2) 0.031(2) 0.019(2) -0.0034(17) 0.0021(17) 0.0007(17)
N6 0.022(2) 0.031(2) 0.018(2) 0.0030(17) 0.0006(17) 0.0005(17)
N7 0.021(2) 0.031(2) 0.019(2) 0.0015(17) 0.0013(17) -0.0013(17)

loop_
_geom_bond_atom_site_label_1
_geom_bond_atom_site_label_2
_geom_bond_distance
_geom_bond_site_symmetry_2
_geom_bond_publ_flag
C1 N3 1.365(6) . ?
C1 C17 1.382(6) . ?
C1 N4 1.389(6) . ?
C2 N5 1.380(6) . ?
C2 N4 1.403(6) . ?
C2 Fe1 1.933(6) . ?
C3 C4 1.334(6) . ?
C3 N5 1.396(6) . ?
C3 H3 0.9500 . ?
C4 N4 1.396(6) . ?
C4 H4 0.9500 . ?
C5 C10 1.394(6) . ?
C5 C6 1.399(6) . ?
C5 N5 1.446(5) . ?
C6 C7 1.396(6) . ?
C6 C14 1.519(6) . ?
C7 C8 1.370(7) . ?
C7 H7 0.9500 . ?
C8 C9 1.375(7) . ?
C8 H8 0.9500 . ?
C9 C10 1.383(6) . ?
C9 H9 0.9500 . ?
C10 C11 1.516(7) . ?
C11 C12 1.533(7) . ?
C11 C13 1.536(7) . ?
C11 H11 1.0000 . ?
C12 H12A 0.9800 . ?
C12 H12B 0.9800 . ?
C12 H12C 0.9800 . ?
C13 H13A 0.9800 . ?
C13 H13B 0.9800 . ?
C13 H13C 0.9800 . ?
C14 C15 1.529(7) . ?
C14 C16 1.534(6) . ?
C14 H14 1.0000 . ?
C15 H15A 0.9800 . ?
C15 H15B 0.9800 . ?
C15 H15C 0.9800 . ?
C16 H16A 0.9800 . ?
C16 H16B 0.9800 . ?
C16 H16C 0.9800 . ?
C17 C18 1.398(6) . ?
C17 H17 0.9500 . ?
C18 C19 1.398(7) . ?
C18 H18 0.9500 . ?
C19 C20 1.368(6) . ?
C19 H19 0.9500 . ?
C20 N3 1.363(6) . ?
C20 N6 1.387(6) . ?
C21 N7 1.397(6) . ?
C21 N6 1.401(5) . ?
C21 Fe1 1.927(6) . ?
C22 C23 1.330(6) . ?
C22 N7 1.403(6) . ?
C22 H22 0.9500 . ?
C23 N6 1.394(6) . ?
C23 H23 0.9500 . ?
C24 C25 1.393(6) . ?
C24 C29 1.402(6) . ?
C24 N7 1.438(6) . ?
C25 C26 1.393(7) . ?
C25 C33 1.523(7) . ?
C26 C27 1.365(7) . ?
C26 H26 0.9500 . ?
C27 C28 1.393(7) . ?
C27 H27 0.9500 . ?
C28 C29 1.398(7) . ?
C28 H28 0.9500 . ?
C29 C30 1.511(7) . ?
C30 C32 1.529(6) . ?
C30 C31 1.539(7) . ?
C30 H30 1.0000 . ?
C31 H31A 0.9800 . ?
C31 H31B 0.9800 . ?
C31 H31C 0.9800 . ?
C32 H32A 0.9800 . ?
C32 H32B 0.9800 . ?
C32 H32C 0.9800 . ?
C33 C35 1.523(6) . ?
C33 C34 1.542(7) . ?
C33 H33 1.0000 . ?
C34 H34A 0.9800 . ?
C34 H34B 0.9800 . ?
C34 H34C 0.9800 . ?
C35 H35A 0.9800 . ?
C35 H35B 0.9800 . ?
C35 H35C 0.9800 . ?
C36 C37 1.379(6) . ?
C36 Fe1 2.083(5) . ?
C36 H36A 0.9900 . ?
C36 H36B 0.9900 . ?
C37 Fe1 2.074(6) . ?
C37 H37A 0.9900 . ?
C37 H37B 0.9900 . ?
Fe1 N1 1.820(5) . ?
Fe1 N3 1.905(4) . ?
N1 N2 1.121(5) . ?
